data_4323186
loop_
_publ_author_name
'Caroline Ahlers'
'Michael H. Dickman'

_publ_section_title
;
 Iron-Mediated Cleavage of Coordinated
 1,1,1,5,5,5-Hexafluoropentane-2,4-dione by the
 2,2,6,6-Tetramethylpiperidine-1-oxyl Nitroxyl Radical
;
_journal_name_full 'Inorganic Chemistry'
_journal_page_first 6337
_journal_page_last 6340
_journal_paper_doi 10.1021/ic980489l
_journal_volume 37
_journal_year 1998
_chemical_formula_sum 'C11 H20 F3 N O2'
_chemical_formula_weight 255.28
_chemical_name_systematic
; 
 ? 
;
_space_group_IT_number 15
_symmetry_cell_setting monoclinic
_symmetry_space_group_name_Hall '-C 2yc'
_symmetry_space_group_name_H-M 'C 1 2/c 1'
_atom_sites_solution_hydrogens difmap
_atom_sites_solution_primary direct
_atom_sites_solution_secondary difmap
_audit_creation_method SHELXL
_cell_angle_alpha 90.00
_cell_angle_beta 91.4600(10)
_cell_angle_gamma 90.00
_cell_formula_units_Z 8
_cell_length_a 19.9528(12)
_cell_length_b 8.4100(5)
_cell_length_c 15.6966(9)
_cell_measurement_reflns_used 5063
_cell_measurement_temperature 123(2)
_cell_measurement_theta_max 28.28
_cell_measurement_theta_min 2.04
_cell_volume 2633.1(3)
_computing_cell_refinement 'Siemens SAINT'
_computing_data_collection 'Siemens SMART'
_computing_data_reduction 'Siemens SAINT'
_computing_molecular_graphics 'Siemens SHELXTL'
_computing_publication_material 'Siemens SHELXTL'
_computing_structure_refinement 'SHELXL-93 (Sheldrick, 1993)'
_computing_structure_solution 'SHELXS-86 (Sheldrick, 1990)'
_diffrn_ambient_temperature 123(2)
_diffrn_measurement_device 'Siemens SMART CCD'
_diffrn_measurement_method '\w scans'
_diffrn_radiation_monochromator graphite
_diffrn_radiation_source 'normal-focus sealed tube'
_diffrn_radiation_type MoK\a
_diffrn_radiation_wavelength 0.71073
_diffrn_reflns_av_R_equivalents 0.0225
_diffrn_reflns_av_sigmaI/netI 0.0292
_diffrn_reflns_limit_h_max 26
_diffrn_reflns_limit_h_min -20
_diffrn_reflns_limit_k_max 11
_diffrn_reflns_limit_k_min -7
_diffrn_reflns_limit_l_max 20
_diffrn_reflns_limit_l_min -20
_diffrn_reflns_number 8181
_diffrn_reflns_theta_max 28.28
_diffrn_reflns_theta_min 2.04
_diffrn_standards_decay_% 0
_exptl_absorpt_coefficient_mu 0.115
_exptl_absorpt_correction_type none
_exptl_crystal_colour Colorless
_exptl_crystal_density_diffrn 1.288
_exptl_crystal_density_meas ?
_exptl_crystal_description Block
_exptl_crystal_F_000 1088
_exptl_crystal_size_max 0.26
_exptl_crystal_size_mid 0.24
_exptl_crystal_size_min 0.22
_refine_diff_density_max 0.482
_refine_diff_density_min -0.459
_refine_diff_density_rms 0.051
_refine_ls_extinction_coef 0.0025(5)
_refine_ls_extinction_expression Fc^*^=kFc[1+0.001xFc^2^\l^3^/sin(2\q)]^-1/4^
_refine_ls_extinction_method SHELXL
_refine_ls_goodness_of_fit_all 1.061
_refine_ls_goodness_of_fit_obs 1.102
_refine_ls_hydrogen_treatment refall
_refine_ls_matrix_type full
_refine_ls_number_parameters 259
_refine_ls_number_reflns 3042
_refine_ls_number_restraints 1
_refine_ls_restrained_S_all 1.061
_refine_ls_restrained_S_obs 1.102
_refine_ls_R_factor_all 0.0758
_refine_ls_R_factor_obs 0.0631
_refine_ls_shift/esd_max 0.000
_refine_ls_shift/esd_mean 0.000
_refine_ls_structure_factor_coef Fsqd
_refine_ls_weighting_details 'w=1/[\s^2^(Fo^2^)+(0.0480P)^2^+5.6900P] where P=(Fo^2^+2Fc^2^)/3'
_refine_ls_weighting_scheme calc
_refine_ls_wR_factor_all 0.1482
_refine_ls_wR_factor_obs 0.1404
_reflns_number_observed 2567
_reflns_number_total 3042
_reflns_observed_criterion >2sigma(I)
_cod_data_source_file ic980489l_2.cif
_cod_data_source_block tpf
_cod_depositor_comments
;
The following automatic conversions were performed:

'_exptl_crystal_density_meas' value 'not measured' was changed to '?'
- the value is perceived as not measured.

Automatic conversion script
Id: cif_fix_values 3008 2015-01-20 13:52:24Z robertas 

The following automatic conversions were performed:

'_refine_ls_weighting_scheme' value 'calc
w=1/[\s^2^(Fo^2^)+(0.0480P)^2^+5.6900P] where P=(Fo^2^+2Fc^2^)/3' was
changed to 'calc'. New tag '_refine_ls_weighting_details' was
created. The value of the new tag was set to
'w=1/[\s^2^(Fo^2^)+(0.0480P)^2^+5.6900P] where P=(Fo^2^+2Fc^2^)/3'.

Automatic conversion script
Id: cif_fix_values 3143 2015-03-26 13:38:13Z robertas 
;
_cod_database_code 4323186

loop_
_symmetry_equiv_pos_as_xyz
'x, y, z'
'-x, y, -z+1/2'
'x+1/2, y+1/2, z'
'-x+1/2, y+1/2, -z+1/2'
'-x, -y, -z'
'x, -y, z-1/2'
'-x+1/2, -y+1/2, -z'
'x+1/2, -y+1/2, z-1/2'

loop_
_atom_site_aniso_label
_atom_site_aniso_U_11
_atom_site_aniso_U_22
_atom_site_aniso_U_33
_atom_site_aniso_U_23
_atom_site_aniso_U_13
_atom_site_aniso_U_12
C1 0.0222(8) 0.0215(9) 0.0224(8) -0.0045(7) 0.0030(6) -0.0039(7)
C2 0.0206(9) 0.0323(10) 0.0267(9) -0.0044(8) -0.0008(7) -0.0069(7)
C3 0.0186(9) 0.0420(12) 0.0340(11) -0.0011(9) -0.0039(8) 0.0026(8)
C4 0.0197(9) 0.0308(10) 0.0330(10) -0.0041(8) 0.0031(7) 0.0052(8)
C5 0.0220(8) 0.0164(8) 0.0234(8) -0.0008(7) 0.0008(6) 0.0022(7)
C6 0.0344(11) 0.0292(11) 0.0271(10) -0.0054(8) -0.0004(8) -0.0042(9)
C7 0.0385(12) 0.0217(10) 0.0343(11) 0.0069(8) -0.0015(9) 0.0000(8)
C8 0.0418(12) 0.0408(13) 0.0225(10) -0.0047(9) 0.0098(8) -0.0095(10)
C9 0.0321(11) 0.0227(10) 0.0528(14) -0.0104(10) 0.0040(10) 0.0002(8)
C10 0.0260(9) 0.0294(10) 0.0214(9) 0.0038(7) 0.0041(7) -0.0062(8)
O1 0.0173(11) 0.0289(15) 0.061(3) 0.000(2) 0.0073(14) -0.0021(9)
O2 0.055(2) 0.032(2) 0.0329(15) 0.0150(12) 0.0046(12) -0.0108(13)
C11 0.015(2) 0.047(3) 0.035(2) 0.022(2) 0.0009(10) 0.0020(12)
F1 0.0282(12) 0.072(2) 0.131(3) 0.043(2) -0.0235(14) 0.0110(14)
F2 0.057(2) 0.261(5) 0.064(2) -0.061(3) 0.0427(14) -0.051(2)
F3 0.0258(10) 0.0514(14) 0.192(3) 0.048(2) 0.0098(14) -0.0135(10)
N 0.0148(7) 0.0163(7) 0.0230(7) 0.0020(6) 0.0014(5) -0.0008(5)

loop_
_atom_site_label
_atom_site_type_symbol
_atom_site_fract_x
_atom_site_fract_y
_atom_site_fract_z
_atom_site_U_iso_or_equiv
_atom_site_thermal_displace_type
_atom_site_occupancy
_atom_site_calc_flag
_atom_site_refinement_flags
_atom_site_disorder_group
C1 C 0.34733(9) 0.6974(2) 0.16391(11) 0.0220(4) Uani 1 d . .
C2 C 0.42291(9) 0.7172(2) 0.15234(13) 0.0265(4) Uani 1 d . .
C3 C 0.45893(10) 0.5592(3) 0.13923(14) 0.0316(5) Uani 1 d . .
C4 C 0.42924(9) 0.4741(3) 0.06141(13) 0.0278(4) Uani 1 d . .
C5 C 0.35426(9) 0.4400(2) 0.06825(11) 0.0206(4) Uani 1 d . .
C6 C 0.32402(11) 0.3930(3) -0.01828(13) 0.0303(5) Uani 1 d . .
C7 C 0.33945(12) 0.3105(2) 0.13318(14) 0.0315(5) Uani 1 d . .
C8 C 0.33095(12) 0.6257(3) 0.25032(13) 0.0349(5) Uani 1 d . .
C9 C 0.31122(12) 0.8565(3) 0.1539(2) 0.0358(5) Uani 1 d . .
C10 C 0.14588(9) 0.6061(2) 0.09864(12) 0.0255(4) Uani 1 d D .
O1 O 0.1877(2) 0.5048(4) 0.1192(3) 0.0357(7) Uani 0.75 d P 1
O2 O 0.1503(2) 0.7343(4) 0.0591(2) 0.0399(7) Uani 0.75 d P 1
C11 C 0.0739(2) 0.5662(10) 0.1263(4) 0.0323(11) Uani 0.75 d P 1
F1 F 0.02624(15) 0.6268(4) 0.0766(3) 0.0777(12) Uani 0.75 d P 1
F2 F 0.06549(14) 0.6049(7) 0.2056(2) 0.127(2) Uani 0.75 d P 1
F3 F 0.06179(10) 0.4113(3) 0.1286(3) 0.0897(11) Uani 0.75 d P 1
O2' O 0.1603(5) 0.6945(12) 0.0425(7) 0.035(3) Uiso 0.25 d P 2
O1' O 0.1895(6) 0.5258(14) 0.1421(6) 0.026(2) Uiso 0.25 d P 2
C11' C 0.0732(7) 0.6031(34) 0.1280(20) 0.059(9) Uiso 0.25 d PD 2
F1' F 0.0624(3) 0.4903(9) 0.1817(5) 0.0455(15) Uiso 0.25 d P 2
F2' F 0.0322(6) 0.5765(12) 0.0670(7) 0.053(3) Uiso 0.25 d P 2
F3' F 0.0557(3) 0.7328(8) 0.1683(4) 0.051(2) Uiso 0.25 d P 2
N N 0.31998(7) 0.5950(2) 0.09119(10) 0.0180(3) Uani 1 d . .
H1N H 0.2758(13) 0.5741(29) 0.0999(15) 0.036(6) Uiso 1 d . .
H2N H 0.3226(12) 0.6560(30) 0.0423(16) 0.035(6) Uiso 1 d . .
H2A H 0.4401(12) 0.7764(29) 0.2044(15) 0.035(6) Uiso 1 d . .
H2B H 0.4311(11) 0.7861(27) 0.1013(14) 0.027(6) Uiso 1 d . .
H3A H 0.5078(14) 0.5849(31) 0.1304(16) 0.046(7) Uiso 1 d . .
H3B H 0.4556(12) 0.4934(30) 0.1912(16) 0.037(6) Uiso 1 d . .
H4A H 0.4357(11) 0.5403(26) 0.0092(14) 0.024(5) Uiso 1 d . .
H4B H 0.4498(13) 0.3738(32) 0.0501(16) 0.041(7) Uiso 1 d . .
H6A H 0.3432(14) 0.2922(36) -0.0374(18) 0.053(8) Uiso 1 d . .
H6B H 0.3328(12) 0.4777(31) -0.0603(16) 0.037(6) Uiso 1 d . .
H6C H 0.2760(13) 0.3823(31) -0.0159(16) 0.041(7) Uiso 1 d . .
H7A H 0.3632(12) 0.3246(30) 0.1867(16) 0.038(6) Uiso 1 d . .
H7B H 0.2933(14) 0.3023(31) 0.1441(16) 0.041(7) Uiso 1 d . .
H7C H 0.3528(14) 0.2093(35) 0.1077(17) 0.049(7) Uiso 1 d . .
H8A H 0.3588(13) 0.5338(33) 0.2660(16) 0.041(7) Uiso 1 d . .
H8B H 0.2842(14) 0.5947(32) 0.2514(17) 0.046(7) Uiso 1 d . .
H8C H 0.3379(13) 0.7065(33) 0.2956(17) 0.045(7) Uiso 1 d . .
H9A H 0.2634(14) 0.8408(32) 0.1576(16) 0.044(7) Uiso 1 d . .
H9B H 0.3219(13) 0.9078(32) 0.0958(17) 0.043(7) Uiso 1 d . .
H9C H 0.3282(14) 0.9269(35) 0.1992(18) 0.052(8) Uiso 1 d . .

loop_
_atom_type_symbol
_atom_type_description
_atom_type_scat_dispersion_real
_atom_type_scat_dispersion_imag
_atom_type_scat_source
C C 0.0033 0.0016 'International Tables Vol C Tables 4.2.6.8 and 6.1.1.4'
H H 0.0000 0.0000 'International Tables Vol C Tables 4.2.6.8 and 6.1.1.4'
N N 0.0061 0.0033 'International Tables Vol C Tables 4.2.6.8 and 6.1.1.4'
O O 0.0106 0.0060 'International Tables Vol C Tables 4.2.6.8 and 6.1.1.4'
F F 0.0171 0.0103 'International Tables Vol C Tables 4.2.6.8 and 6.1.1.4'

loop_
_geom_angle_atom_site_label_1
_geom_angle_atom_site_label_2
_geom_angle_atom_site_label_3
_geom_angle
_geom_angle_site_symmetry_1
_geom_angle_site_symmetry_3
_geom_angle_publ_flag
N C1 C9 105.1(2) . . ?
N C1 C8 111.3(2) . . ?
C9 C1 C8 109.1(2) . . ?
N C1 C2 107.94(14) . . ?
C9 C1 C2 110.8(2) . . ?
C8 C1 C2 112.4(2) . . ?
C3 C2 C1 112.9(2) . . ?
C3 C2 H2A 112.8(13) . . ?
C1 C2 H2A 105.8(13) . . ?
C3 C2 H2B 107.9(13) . . ?
C1 C2 H2B 109.7(12) . . ?
H2A C2 H2B 107.6(18) . . ?
C4 C3 C2 110.0(2) . . ?
C4 C3 H3A 110.3(15) . . ?
C2 C3 H3A 106.9(15) . . ?
C4 C3 H3B 111.5(14) . . ?
C2 C3 H3B 109.5(14) . . ?
H3A C3 H3B 108.5(20) . . ?
C3 C4 C5 113.1(2) . . ?
C3 C4 H4A 109.8(12) . . ?
C5 C4 H4A 108.0(12) . . ?
C3 C4 H4B 113.8(15) . . ?
C5 C4 H4B 105.9(15) . . ?
H4A C4 H4B 105.9(19) . . ?
N C5 C6 105.25(15) . . ?
N C5 C7 110.96(15) . . ?
C6 C5 C7 109.4(2) . . ?
N C5 C4 107.62(14) . . ?
C6 C5 C4 110.6(2) . . ?
C7 C5 C4 112.8(2) . . ?
C5 C6 H6A 110.4(16) . . ?
C5 C6 H6B 109.5(14) . . ?
H6A C6 H6B 109.9(21) . . ?
C5 C6 H6C 111.1(15) . . ?
H6A C6 H6C 109.0(22) . . ?
H6B C6 H6C 106.7(21) . . ?
C5 C7 H7A 113.3(15) . . ?
C5 C7 H7B 112.4(16) . . ?
H7A C7 H7B 108.2(21) . . ?
C5 C7 H7C 106.7(16) . . ?
H7A C7 H7C 109.2(22) . . ?
H7B C7 H7C 106.7(22) . . ?
C1 C8 H8A 113.7(15) . . ?
C1 C8 H8B 110.4(16) . . ?
H8A C8 H8B 108.8(22) . . ?
C1 C8 H8C 109.7(15) . . ?
H8A C8 H8C 107.0(20) . . ?
H8B C8 H8C 106.8(21) . . ?
C1 C9 H9A 109.8(16) . . ?
C1 C9 H9B 110.5(15) . . ?
H9A C9 H9B 109.6(21) . . ?
C1 C9 H9C 107.5(17) . . ?
H9A C9 H9C 111.3(22) . . ?
H9B C9 H9C 108.2(22) . . ?
O1 C10 O2 132.3(3) . . ?
O2' C10 O1' 123.1(8) . . ?
O2' C10 C11' 118.7(12) . . ?
O1' C10 C11' 117.8(12) . . ?
O1 C10 C11 113.9(3) . . ?
O2 C10 C11 113.8(3) . . ?
C10 O1 H1N 111.9(8) . . ?
C10 O1 N 114.1(2) . . ?
H1N O1 N 2.3(7) . . ?
F2 C11 F1 111.2(5) . . ?
F2 C11 F3 101.0(4) . . ?
F1 C11 F3 105.5(5) . . ?
F2 C11 C10 110.9(5) . . ?
F1 C11 C10 114.3(4) . . ?
F3 C11 C10 113.0(5) . . ?
C10 O1' H1N 108.1(10) . . ?
C10 O1' N 111.2(7) . . ?
H1N O1' N 3.9(7) . . ?
F2' C11' F1' 104.4(19) . . ?
F2' C11' F3' 109.7(17) . . ?
F1' C11' F3' 104.2(19) . . ?
F2' C11' C10 112.0(19) . . ?
F1' C11' C10 112.6(16) . . ?
F3' C11' C10 113.4(18) . . ?
C5 N C1 120.59(14) . . ?
C5 N O2' 107.1(2) . 7_565 ?
C1 N O2' 98.7(2) . 7_565 ?
C5 N O1 103.73(12) . . ?
C1 N O1 111.00(13) . . ?
C5 N O1' 108.5(3) . . ?
C1 N O1' 102.8(2) . . ?
O2' N O1' 119.8(3) 7_565 . ?
C5 N O2 97.58(12) . 7_565 ?
C1 N O2 105.01(12) . 7_565 ?
O1 N O2 119.14(12) . 7_565 ?
C5 N H1N 108.2(15) . . ?
C1 N H1N 109.1(15) . . ?
O2' N H1N 113.0(15) 7_565 . ?
O1 N H1N 4.7(15) . . ?
O1' N H1N 8.1(15) . . ?
O2 N H1N 116.4(15) 7_565 . ?
C5 N H2N 104.1(15) . . ?
C1 N H2N 106.3(15) . . ?
O2' N H2N 7.9(15) 7_565 . ?
O1 N H2N 110.8(15) . . ?
O1' N H2N 115.1(15) . . ?
O2 N H2N 9.2(15) 7_565 . ?
H1N N H2N 107.8(21) . . ?

loop_
_geom_bond_atom_site_label_1
_geom_bond_atom_site_label_2
_geom_bond_distance
_geom_bond_site_symmetry_2
_geom_bond_publ_flag
C1 N 1.520(2) . ?
C1 C9 1.526(3) . ?
C1 C8 1.527(3) . ?
C1 C2 1.533(2) . ?
C2 C3 1.527(3) . ?
C2 H2A 1.01(2) . ?
C2 H2B 1.01(2) . ?
C3 C4 1.523(3) . ?
C3 H3A 1.01(3) . ?
C3 H3B 0.99(3) . ?
C4 C5 1.530(3) . ?
C4 H4A 1.00(2) . ?
C4 H4B 0.96(3) . ?
C5 N 1.520(2) . ?
C5 C6 1.524(3) . ?
C5 C7 1.525(3) . ?
C6 H6A 0.98(3) . ?
C6 H6B 0.99(3) . ?
C6 H6C 0.96(3) . ?
C7 H7A 0.96(3) . ?
C7 H7B 0.94(3) . ?
C7 H7C 0.98(3) . ?
C8 H8A 0.98(3) . ?
C8 H8B 0.97(3) . ?
C8 H8C 0.99(3) . ?
C9 H9A 0.97(3) . ?
C9 H9B 1.04(3) . ?
C9 H9C 0.98(3) . ?
C10 O2' 1.194(11) . ?
C10 O1 1.229(4) . ?
C10 O2 1.249(3) . ?
C10 O1' 1.283(12) . ?
C10 C11' 1.532(10) . ?
C10 C11 1.548(4) . ?
O1 H1N 1.88(3) . ?
O1 N 2.792(3) . ?
C11 F2 1.302(8) . ?
C11 F1 1.317(6) . ?
C11 F3 1.326(9) . ?
O1' H1N 1.90(3) . ?
O1' N 2.804(12) . ?
C11' F2' 1.26(3) . ?
C11' F1' 1.29(3) . ?
C11' F3' 1.31(3) . ?
N O2' 2.782(11) 7_565 ?
N O2 2.838(3) 7_565 ?
N H1N 0.91(3) . ?
N H2N 0.93(3) . ?
